data_8102062
loop_
_publ_author_name
'Zhou, T.'
'Zhao, L.'
'Guo, J.-X.'

_publ_section_title
;
Crystal structure of bis(lomefloxacin) 1,4-benzenedicarboxylate dihydrate, 
(C~17~H~19~F~2~N~3~O~3~)~2~[C~8~H~6~O~4~] &#x00B7; 2H~2~O
;
_journal_issue 4
_journal_name_full 'Zeitschrift f\"ur Kristallographie - New Crystal Structures'
_journal_page_first 495
_journal_page_last 496
_journal_volume 221
_journal_year 2006
_chemical_formula_moiety 'C42 H44 F4 N6 O10, 2(H2 O)'
_chemical_formula_structural '(C17H19F2N3O3)2[C8H6O4] &#x00B7; 2H2O'
_chemical_formula_sum 'C42 H48 F4 N6 O12'
_chemical_formula_weight 904.86
_chemical_name_systematic
; 
bis(lomefloxacin) 1,4-benzenedicarboxylate dihydrate
;
_space_group_IT_number 2
_symmetry_cell_setting triclinic
_symmetry_Int_Tables_number 2
_symmetry_space_group_name_Hall '-P 1'
_symmetry_space_group_name_H-M 'P -1'
_atom_sites_solution_hydrogens geom
_atom_sites_solution_primary direct
_atom_sites_solution_secondary difmap
_audit_creation_method SHELXL-97
_cell_angle_alpha 97.89(3)
_cell_angle_beta 113.34(3)
_cell_angle_gamma 104.05(3)
_cell_formula_units_Z 1
_cell_length_a 9.5342(19)
_cell_length_b 11.315(2)
_cell_length_c 11.327(2)
_cell_measurement_reflns_used 8111
_cell_measurement_temperature 298(2)
_cell_measurement_theta_max 25.00
_cell_measurement_theta_min 3.14
_cell_volume 1050.3(5)
_computing_cell_refinement RAPID-AUTO
_computing_data_collection 'RAPID-AUTO (Rigaku Corporation, 1998)'
_computing_data_reduction 'CrystalStructure (Rigaku/MSC and Rigaku Corporation, 2002)'
_computing_molecular_graphics 'ORTEP-II (Johnson, 1976)'
_computing_publication_material SHELXL-97
_computing_structure_refinement 'SHELXL-97 (Sheldrick, 1997)'
_computing_structure_solution 'SHELXS-97 (Sheldrick, 1997)'
_diffrn_ambient_temperature 295(2)
_diffrn_detector_area_resol_mean 10.000
_diffrn_measured_fraction_theta_full 0.971
_diffrn_measured_fraction_theta_max 0.971
_diffrn_measurement_device_type 'Rigaku R-AXIS RAPID'
_diffrn_measurement_method omega
_diffrn_radiation_monochromator graphite
_diffrn_radiation_source 'fine-focus sealed tube'
_diffrn_radiation_type MoK\a
_diffrn_radiation_wavelength 0.71073
_diffrn_reflns_av_R_equivalents 0.0179
_diffrn_reflns_av_sigmaI/netI 0.0287
_diffrn_reflns_limit_h_max 11
_diffrn_reflns_limit_h_min -11
_diffrn_reflns_limit_k_max 13
_diffrn_reflns_limit_k_min -13
_diffrn_reflns_limit_l_max 13
_diffrn_reflns_limit_l_min -13
_diffrn_reflns_number 8111
_diffrn_reflns_theta_full 25.00
_diffrn_reflns_theta_max 25.00
_diffrn_reflns_theta_min 3.14
_diffrn_standards_decay_% 0
_diffrn_standards_interval_count 0
_diffrn_standards_interval_time 0
_diffrn_standards_number 0
_exptl_absorpt_coefficient_mu 0.117
_exptl_absorpt_correction_T_max 0.9816
_exptl_absorpt_correction_T_min 0.9636
_exptl_absorpt_correction_type multi-scan
_exptl_absorpt_process_details SADABS
_exptl_crystal_colour colorless
_exptl_crystal_density_diffrn 1.431
_exptl_crystal_density_method 'not measured'
_exptl_crystal_description block
_exptl_crystal_F_000 474
_exptl_crystal_size_max 0.32
_exptl_crystal_size_mid 0.24
_exptl_crystal_size_min 0.16
_refine_diff_density_max 0.534
_refine_diff_density_min -0.243
_refine_diff_density_rms 0.049
_refine_ls_extinction_method none
_refine_ls_goodness_of_fit_ref 1.036
_refine_ls_hydrogen_treatment NONE
_refine_ls_matrix_type full
_refine_ls_number_parameters 293
_refine_ls_number_reflns 3607
_refine_ls_number_restraints 18
_refine_ls_restrained_S_all 1.036
_refine_ls_R_factor_all 0.1062
_refine_ls_R_factor_gt 0.0662
_refine_ls_shift/su_max 0.000
_refine_ls_shift/su_mean 0.000
_refine_ls_structure_factor_coef Fsqd
_refine_ls_weighting_details 'calc w=1/[\s^2^(Fo^2^)+(0.1300P)^2^+0.0000P] where P=(Fo^2^+2Fc^2^)/3'
_refine_ls_weighting_scheme calc
_refine_ls_wR_factor_gt 0.1876
_refine_ls_wR_factor_ref 0.2123
_reflns_number_gt 1944
_reflns_number_total 3607
_reflns_threshold_expression >2sigma(I)
_cod_data_source_file 1267-1895.cff
_cod_data_source_block lomefloxacin(1,4-bdc)
_cod_depositor_comments
;
The following automatic conversions were performed:
'_symmetry_cell_setting' value 'Triclinic' changed to 'triclinic'
according to '/home/saulius/struct/CIF-dictionaries/cif_core.dic'
dictionary named 'cif_core.dic' version 2.4.1 from 2010-06-29.

Automatic conversion script
Id: cif_fix_enum 1555 2011-01-17 13:19:09Z saulius 
;
_cod_database_code 8102062

loop_
_symmetry_equiv_pos_as_xyz
'x, y, z'
'-x, -y, -z'

loop_
_atom_site_label
_atom_site_type_symbol
_atom_site_fract_x
_atom_site_fract_y
_atom_site_fract_z
_atom_site_U_iso_or_equiv
_atom_site_adp_type
_atom_site_occupancy
_atom_site_symmetry_multiplicity
_atom_site_Wyckoff_symbol
_atom_site_calc_flag
_atom_site_refinement_flags
_atom_site_disorder_assembly
_atom_site_disorder_group
C1 C 0.1538(5) -0.1572(6) 0.9600(4) 0.1109(14) Uani 1 2 i d . . .
C2 C 0.2295(4) -0.0625(4) 0.9056(3) 0.0785(9) Uani 1 2 i d . . .
C3 C 0.3339(4) -0.0858(3) 0.8537(3) 0.0709(8) Uani 1 2 i d . . .
C4 C 0.4022(3) 0.0143(3) 0.8037(3) 0.0621(7) Uani 1 2 i d . . .
C5 C 0.5053(4) -0.0062(3) 0.7504(3) 0.0773(9) Uani 1 2 i d . . .
H5A H 0.5266 -0.0823 0.7448 0.093 Uiso 1 2 i calc R . .
C6 C 0.5747(4) 0.0861(3) 0.7067(4) 0.0798(9) Uani 1 2 i d . . .
C7 C 0.5509(4) 0.2033(3) 0.7158(3) 0.0650(7) Uani 1 2 i d . . .
C8 C 0.4457(3) 0.2193(3) 0.7670(3) 0.0599(7) Uani 1 2 i d . . .
C9 C 0.3661(3) 0.1263(3) 0.8099(3) 0.0606(7) Uani 1 2 i d . . .
C10 C 0.1945(4) 0.0457(4) 0.9039(3) 0.0858(10) Uani 1 2 i d . . .
H10A H 0.1202 0.0556 0.9351 0.103 Uiso 1 2 i calc R . .
C11 C 0.8089(4) 0.3520(3) 0.7614(4) 0.0870(10) Uani 1 2 i d . . .
H11A H 0.8549 0.2917 0.7350 0.104 Uiso 1 2 i calc R . .
H11B H 0.8355 0.3607 0.8549 0.104 Uiso 1 2 i calc R . .
C12 C 0.8795(5) 0.4762(4) 0.7424(4) 0.0958(11) Uani 1 2 i d . . .
H12A H 0.8410 0.5384 0.7763 0.115 Uiso 1 2 i calc R . .
H12B H 0.9963 0.5039 0.7922 0.115 Uiso 1 2 i calc R . .
C13 C 0.6576(4) 0.4122(3) 0.5165(3) 0.0849(10) Uani 1 2 i d . . .
H13A H 0.6087 0.4712 0.5430 0.102 Uiso 1 2 i calc R . .
C14 C 0.5902(4) 0.2889(3) 0.5421(3) 0.0818(9) Uani 1 2 i d . . .
H14A H 0.4734 0.2581 0.4915 0.098 Uiso 1 2 i calc R . .
H14B H 0.6321 0.2267 0.5130 0.098 Uiso 1 2 i calc R . .
C15 C 0.6263(7) 0.4083(5) 0.3781(4) 0.1324(17) Uani 1 2 i d . . .
H15A H 0.6742 0.4911 0.3726 0.199 Uiso 1 2 i calc R . .
H15B H 0.5118 0.3802 0.3223 0.199 Uiso 1 2 i calc R . .
H15C H 0.6726 0.3509 0.3487 0.199 Uiso 1 2 i calc R . .
C16 C 0.2091(4) 0.2556(4) 0.8733(4) 0.0883(11) Uani 1 2 i d . . .
H16A H 0.1037 0.2328 0.8725 0.106 Uiso 1 2 i calc R . .
H16B H 0.2006 0.2900 0.7978 0.106 Uiso 1 2 i calc R . .
C17 C 0.3301(6) 0.3542(4) 1.0004(4) 0.1203(15) Uani 1 2 i d . . .
H17A H 0.3230 0.3268 1.0750 0.180 Uiso 1 2 i calc R . .
H17B H 0.3075 0.4323 0.9989 0.180 Uiso 1 2 i calc R . .
H17C H 0.4370 0.3664 1.0084 0.180 Uiso 1 2 i calc R . .
C18 C 0.9536(4) 0.7448(3) 0.5280(4) 0.0780(9) Uani 1 2 i d . . .
C19 C 0.9765(3) 0.8775(2) 0.5146(2) 0.0568(7) Uani 1 2 i d . . .
C20 C 0.9001(4) 0.9515(2) 0.5537(3) 0.0648(8) Uani 1 2 i d . . .
H20A H 0.8326 0.9197 0.5909 0.078 Uiso 1 2 i calc R . .
C21 C 1.0781(4) 0.9288(3) 0.4613(3) 0.0674(8) Uani 1 2 i d . . .
H21A H 1.1324 0.8807 0.4353 0.081 Uiso 1 2 i calc R . .
F1 F 0.6721(3) 0.0655(2) 0.6535(3) 0.1218(9) Uani 1 2 i d U . .
F2 F 0.4205(2) 0.33147(17) 0.77404(19) 0.0868(6) Uani 1 2 i d . . .
N1 N 0.2576(3) 0.1417(3) 0.8608(2) 0.0716(7) Uani 1 2 i d . . .
N2 N 0.6343(3) 0.3056(2) 0.6826(2) 0.0697(7) Uani 1 2 i d . . .
N3 N 0.8338(3) 0.4665(2) 0.5999(3) 0.0759(7) Uani 1 2 i d . . .
H4 H 0.8538 0.5478 0.5876 0.073(8) Uiso 1 2 i d R . .
H5 H 0.8793 0.4145 0.5655 0.124(14) Uiso 1 2 i d R . .
O1 O 0.0620(5) -0.1422(4) 1.0062(4) 0.1653(16) Uani 1 2 i d U . .
O2 O 0.1938(4) -0.2585(3) 0.9580(3) 0.1229(11) Uani 1 2 i d U . .
H3 H 0.2921 -0.2393 0.9863 0.148 Uiso 1 2 i d R . .
O3 O 0.3732(3) -0.1844(2) 0.8537(2) 0.0946(8) Uani 1 2 i d . . .
O4 O 1.0031(4) 0.6759(2) 0.4707(4) 0.1283(11) Uani 1 2 i d . . .
O5 O 0.8798(4) 0.7086(2) 0.5928(3) 0.1067(9) Uani 1 2 i d . . .
O1W O 0.7577(4) 0.7947(4) 0.7599(3) 0.1475(13) Uani 1 2 i d . . .
H1 H 0.8032 0.7884 0.7093 0.221 Uiso 1 2 i d R . .
H2 H 0.8267 0.8484 0.8328 0.221 Uiso 1 2 i d R . .

loop_
_atom_site_aniso_label
_atom_site_aniso_U_11
_atom_site_aniso_U_22
_atom_site_aniso_U_33
_atom_site_aniso_U_23
_atom_site_aniso_U_13
_atom_site_aniso_U_12
C1 0.092(3) 0.147(4) 0.125(3) 0.084(3) 0.065(3) 0.035(3)
C2 0.0620(18) 0.090(2) 0.088(2) 0.0453(17) 0.0370(16) 0.0142(17)
C3 0.0709(19) 0.063(2) 0.0695(18) 0.0241(14) 0.0305(15) 0.0031(15)
C4 0.0671(17) 0.0575(17) 0.0632(16) 0.0198(12) 0.0343(13) 0.0118(13)
C5 0.104(2) 0.0564(18) 0.099(2) 0.0285(15) 0.070(2) 0.0260(17)
C6 0.103(2) 0.0645(19) 0.114(2) 0.0350(17) 0.082(2) 0.0330(17)
C7 0.0743(18) 0.0548(16) 0.0853(19) 0.0306(14) 0.0506(15) 0.0209(14)
C8 0.0643(16) 0.0616(17) 0.0707(17) 0.0315(13) 0.0394(13) 0.0249(13)
C9 0.0564(15) 0.0681(18) 0.0609(15) 0.0211(13) 0.0319(13) 0.0143(13)
C10 0.0671(19) 0.119(3) 0.092(2) 0.055(2) 0.0492(17) 0.0275(19)
C11 0.083(2) 0.078(2) 0.093(2) 0.0410(17) 0.0368(18) 0.0090(17)
C12 0.097(2) 0.084(2) 0.106(3) 0.0451(19) 0.050(2) 0.0099(19)
C13 0.091(2) 0.093(2) 0.101(2) 0.0605(19) 0.0562(19) 0.0389(19)
C14 0.0758(19) 0.087(2) 0.089(2) 0.0441(17) 0.0402(16) 0.0197(17)
C15 0.159(4) 0.121(4) 0.112(3) 0.054(3) 0.058(3) 0.028(3)
C16 0.088(2) 0.115(3) 0.105(3) 0.053(2) 0.067(2) 0.051(2)
C17 0.155(4) 0.105(3) 0.117(3) 0.031(3) 0.081(3) 0.035(3)
C18 0.093(2) 0.0547(18) 0.107(2) 0.0393(16) 0.0553(19) 0.0309(17)
C19 0.0644(16) 0.0445(14) 0.0742(17) 0.0245(12) 0.0369(14) 0.0239(12)
C20 0.0801(19) 0.0503(16) 0.092(2) 0.0293(14) 0.0593(16) 0.0263(14)
C21 0.0801(19) 0.0520(16) 0.101(2) 0.0290(14) 0.0619(17) 0.0320(14)
F1 0.185(2) 0.0878(14) 0.205(2) 0.0742(14) 0.168(2) 0.0728(15)
F2 0.1093(14) 0.0816(12) 0.1262(15) 0.0583(11) 0.0848(12) 0.0533(11)
N1 0.0637(14) 0.0907(18) 0.0816(16) 0.0421(13) 0.0455(13) 0.0275(13)
N2 0.0781(16) 0.0649(15) 0.0948(17) 0.0417(13) 0.0576(14) 0.0274(13)
N3 0.0848(18) 0.0543(15) 0.126(2) 0.0519(14) 0.0685(16) 0.0318(13)
O1 0.148(3) 0.226(4) 0.222(4) 0.152(3) 0.138(3) 0.080(3)
O2 0.108(2) 0.122(2) 0.130(2) 0.0703(19) 0.0507(17) 0.0048(19)
O3 0.126(2) 0.0624(15) 0.1051(17) 0.0341(12) 0.0663(15) 0.0159(14)
O4 0.169(3) 0.0690(16) 0.234(3) 0.0688(19) 0.147(3) 0.0724(18)
O5 0.172(3) 0.0588(14) 0.142(2) 0.0535(14) 0.109(2) 0.0429(15)
O1W 0.133(3) 0.196(4) 0.144(3) 0.065(2) 0.086(2) 0.051(2)

loop_
_atom_type_symbol
_atom_type_description
_atom_type_scat_dispersion_real
_atom_type_scat_dispersion_imag
_atom_type_scat_source
C C 0.0033 0.0016 'International Tables Vol C Tables 4.2.6.8 and 6.1.1.4'
H H 0.0000 0.0000 'International Tables Vol C Tables 4.2.6.8 and 6.1.1.4'
N N 0.0061 0.0033 'International Tables Vol C Tables 4.2.6.8 and 6.1.1.4'
O O 0.0106 0.0060 'International Tables Vol C Tables 4.2.6.8 and 6.1.1.4'
F F 0.0171 0.0103 'International Tables Vol C Tables 4.2.6.8 and 6.1.1.4'

loop_
_geom_angle_atom_site_label_1
_geom_angle_atom_site_label_2
_geom_angle_atom_site_label_3
_geom_angle
_geom_angle_site_symmetry_1
_geom_angle_site_symmetry_3
_geom_angle_publ_flag
O1 C1 O2 120.7(4) . . ?
O1 C1 C2 123.6(5) . . ?
O2 C1 C2 115.6(4) . . ?
C10 C2 C3 119.7(3) . . ?
C10 C2 C1 119.5(4) . . ?
C3 C2 C1 120.7(4) . . ?
O3 C3 C2 122.9(3) . . ?
O3 C3 C4 121.0(3) . . ?
C2 C3 C4 116.0(3) . . ?
C5 C4 C9 121.2(3) . . ?
C5 C4 C3 117.5(3) . . ?
C9 C4 C3 121.3(3) . . ?
C6 C5 C4 119.1(3) . . ?
C6 C5 H5A 120.4 . . ?
C4 C5 H5A 120.4 . . ?
F1 C6 C5 119.1(3) . . ?
F1 C6 C7 117.8(3) . . ?
C5 C6 C7 123.0(3) . . ?
C8 C7 C6 116.1(3) . . ?
C8 C7 N2 119.9(3) . . ?
C6 C7 N2 124.0(3) . . ?
F2 C8 C7 116.3(2) . . ?
F2 C8 C9 120.1(2) . . ?
C7 C8 C9 123.6(3) . . ?
C4 C9 N1 119.4(3) . . ?
C4 C9 C8 116.9(3) . . ?
N1 C9 C8 123.8(3) . . ?
C2 C10 N1 126.0(3) . . ?
C2 C10 H10A 117.0 . . ?
N1 C10 H10A 117.0 . . ?
N2 C11 C12 110.6(3) . . ?
N2 C11 H11A 109.5 . . ?
C12 C11 H11A 109.5 . . ?
N2 C11 H11B 109.5 . . ?
C12 C11 H11B 109.5 . . ?
H11A C11 H11B 108.1 . . ?
N3 C12 C11 110.5(3) . . ?
N3 C12 H12A 109.6 . . ?
C11 C12 H12A 109.6 . . ?
N3 C12 H12B 109.6 . . ?
C11 C12 H12B 109.6 . . ?
H12A C12 H12B 108.1 . . ?
C15 C13 N3 107.6(3) . . ?
C15 C13 C14 116.1(3) . . ?
N3 C13 C14 110.9(3) . . ?
C15 C13 H13A 107.3 . . ?
N3 C13 H13A 107.3 . . ?
C14 C13 H13A 107.3 . . ?
N2 C14 C13 110.3(3) . . ?
N2 C14 H14A 109.6 . . ?
C13 C14 H14A 109.6 . . ?
N2 C14 H14B 109.6 . . ?
C13 C14 H14B 109.6 . . ?
H14A C14 H14B 108.1 . . ?
C13 C15 H15A 109.5 . . ?
C13 C15 H15B 109.5 . . ?
H15A C15 H15B 109.5 . . ?
C13 C15 H15C 109.5 . . ?
H15A C15 H15C 109.5 . . ?
H15B C15 H15C 109.5 . . ?
N1 C16 C17 110.9(3) . . ?
N1 C16 H16A 109.5 . . ?
C17 C16 H16A 109.5 . . ?
N1 C16 H16B 109.5 . . ?
C17 C16 H16B 109.5 . . ?
H16A C16 H16B 108.0 . . ?
C16 C17 H17A 109.5 . . ?
C16 C17 H17B 109.5 . . ?
H17A C17 H17B 109.5 . . ?
C16 C17 H17C 109.5 . . ?
H17A C17 H17C 109.5 . . ?
H17B C17 H17C 109.5 . . ?
O4 C18 O5 123.5(3) . . ?
O4 C18 C19 118.8(3) . . ?
O5 C18 C19 117.6(3) . . ?
C20 C19 C21 117.9(2) . . ?
C20 C19 C18 122.2(3) . . ?
C21 C19 C18 119.9(3) . . ?
C21 C20 C19 120.8(3) 2_776 . ?
C21 C20 H20A 119.6 2_776 . ?
C19 C20 H20A 119.6 . . ?
C20 C21 C19 121.2(2) 2_776 . ?
C20 C21 H21A 119.4 2_776 . ?
C19 C21 H21A 119.4 . . ?
C10 N1 C9 117.5(3) . . ?
C10 N1 C16 117.5(3) . . ?
C9 N1 C16 125.0(3) . . ?
C7 N2 C14 115.4(2) . . ?
C7 N2 C11 115.2(2) . . ?
C14 N2 C11 111.0(2) . . ?
C12 N3 C13 112.3(2) . . ?
C12 N3 H4 108.8 . . ?
C13 N3 H4 101.0 . . ?
C12 N3 H5 112.4 . . ?
C13 N3 H5 105.9 . . ?
H4 N3 H5 115.9 . . ?
C1 O2 H3 109.4 . . ?
H1 O1W H2 107.7 . . ?

loop_
_geom_bond_atom_site_label_1
_geom_bond_atom_site_label_2
_geom_bond_distance
_geom_bond_site_symmetry_2
_geom_bond_publ_flag
C1 O1 1.216(5) . ?
C1 O2 1.294(6) . ?
C1 C2 1.485(5) . ?
C2 C10 1.346(5) . ?
C2 C3 1.398(5) . ?
C3 O3 1.260(4) . ?
C3 C4 1.462(4) . ?
C4 C5 1.388(4) . ?
C4 C9 1.391(4) . ?
C5 C6 1.357(4) . ?
C5 H5A 0.9300 . ?
C6 F1 1.338(3) . ?
C6 C7 1.396(4) . ?
C7 C8 1.378(4) . ?
C7 N2 1.421(3) . ?
C8 F2 1.345(3) . ?
C8 C9 1.401(4) . ?
C9 N1 1.402(4) . ?
C10 N1 1.357(4) . ?
C10 H10A 0.9300 . ?
C11 N2 1.454(4) . ?
C11 C12 1.487(5) . ?
C11 H11A 0.9700 . ?
C11 H11B 0.9700 . ?
C12 N3 1.476(4) . ?
C12 H12A 0.9700 . ?
C12 H12B 0.9700 . ?
C13 C15 1.467(5) . ?
C13 N3 1.475(4) . ?
C13 C14 1.505(5) . ?
C13 H13A 0.9800 . ?
C14 N2 1.447(4) . ?
C14 H14A 0.9700 . ?
C14 H14B 0.9700 . ?
C15 H15A 0.9600 . ?
C15 H15B 0.9600 . ?
C15 H15C 0.9600 . ?
C16 N1 1.478(4) . ?
C16 C17 1.505(6) . ?
C16 H16A 0.9700 . ?
C16 H16B 0.9700 . ?
C17 H17A 0.9600 . ?
C17 H17B 0.9600 . ?
C17 H17C 0.9600 . ?
C18 O4 1.238(4) . ?
C18 O5 1.246(4) . ?
C18 C19 1.502(4) . ?
C19 C20 1.370(4) . ?
C19 C21 1.388(4) . ?
C20 C21 1.364(4) 2_776 ?
C20 H20A 0.9300 . ?
C21 C20 1.364(4) 2_776 ?
C21 H21A 0.9300 . ?
N3 H4 0.9344 . ?
N3 H5 0.9386 . ?
O2 H3 0.8200 . ?
O1W H1 0.8500 . ?
O1W H2 0.8500 . ?
